data_1520166
loop_
_publ_author_name
'Callear, Samantha K.'
'Hursthouse, Michael B.'

_publ_section_title
;
 Ethanediammonium fumarate
;
_journal_name_full 'Crystal Structure Report Archive'
_journal_page_first 507
_journal_year 2008
_chemical_formula_sum 'C6 H12 N2 O4'
_chemical_formula_weight 176.18
_chemical_name_systematic
;
fumaric acid & 1,2-diaminoethane
;
_space_group_IT_number 2
_symmetry_cell_setting triclinic
_symmetry_space_group_name_Hall '-P 1'
_symmetry_space_group_name_H-M 'P -1'
_atom_sites_solution_hydrogens geom
_atom_sites_solution_primary direct
_atom_sites_solution_secondary difmap
_cell_angle_alpha 91.984(3)
_cell_angle_beta 103.960(4)
_cell_angle_gamma 99.504(3)
_cell_formula_units_Z 1
_cell_length_a 5.0677(3)
_cell_length_b 5.5917(4)
_cell_length_c 7.2473(4)
_cell_measurement_reflns_used 873
_cell_measurement_temperature 120(2)
_cell_measurement_theta_max 27.48
_cell_measurement_theta_min 2.91
_cell_volume 195.97(2)
_computing_cell_refinement 'DENZO (Otwinowski & Minor, 1997) & COLLECT (Hooft, R.W.W., 1998)'
_computing_data_collection 'COLLECT (Hooft, R.W.W., 1998)'
_computing_data_reduction 'DENZO (Otwinowski & Minor, 1997) & COLLECT (Hooft, R.W.W., 1998)'
_computing_structure_refinement 'SHELXL-97 (Sheldrick, 1997)'
_diffrn_ambient_temperature 120(2)
_diffrn_detector_area_resol_mean 9.091
_diffrn_measured_fraction_theta_full 0.991
_diffrn_measured_fraction_theta_max 0.991
_diffrn_measurement_device_type 'Bruker-Nonius 95mm CCD camera on \k-goniostat'
_diffrn_measurement_method '\f & \w scans'
_diffrn_radiation_monochromator '10cm confocal mirrors'
_diffrn_radiation_source 'Bruker-Nonius FR591 rotating anode'
_diffrn_radiation_type MoK\a
_diffrn_radiation_wavelength 0.71073
_diffrn_reflns_av_R_equivalents 0.0460
_diffrn_reflns_av_sigmaI/netI 0.0372
_diffrn_reflns_limit_h_max 6
_diffrn_reflns_limit_h_min -6
_diffrn_reflns_limit_k_max 7
_diffrn_reflns_limit_k_min -7
_diffrn_reflns_limit_l_max 9
_diffrn_reflns_limit_l_min -9
_diffrn_reflns_number 3171
_diffrn_reflns_theta_full 27.48
_diffrn_reflns_theta_max 27.48
_diffrn_reflns_theta_min 3.71
_exptl_absorpt_coefficient_mu 0.125
_exptl_absorpt_correction_T_max 0.9950
_exptl_absorpt_correction_T_min 0.9900
_exptl_absorpt_correction_type multi-scan
_exptl_absorpt_process_details 'SADABS V2.10 (Sheldrick, G.M., 2003)'
_exptl_crystal_colour colourless
_exptl_crystal_density_diffrn 1.493
_exptl_crystal_density_method 'not measured'
_exptl_crystal_description block
_exptl_crystal_F_000 94
_exptl_crystal_size_max 0.08
_exptl_crystal_size_mid 0.07
_exptl_crystal_size_min 0.04
_refine_diff_density_max 0.309
_refine_diff_density_min -0.244
_refine_diff_density_rms 0.051
_refine_ls_extinction_method none
_refine_ls_goodness_of_fit_ref 1.047
_refine_ls_hydrogen_treatment constr
_refine_ls_matrix_type full
_refine_ls_number_parameters 59
_refine_ls_number_reflns 891
_refine_ls_number_restraints 0
_refine_ls_restrained_S_all 1.047
_refine_ls_R_factor_all 0.0403
_refine_ls_R_factor_gt 0.0361
_refine_ls_shift/su_max 0.000
_refine_ls_shift/su_mean 0.000
_refine_ls_structure_factor_coef Fsqd
_refine_ls_weighting_details 'calc w=1/[\s^2^(Fo^2^)+(0.0344P)^2^+0.1064P] where P=(Fo^2^+2Fc^2^)/3'
_refine_ls_weighting_scheme calc
_refine_ls_wR_factor_gt 0.0906
_refine_ls_wR_factor_ref 0.0943
_reflns_number_gt 800
_reflns_number_total 891
_reflns_threshold_expression >2sigma(I)
_cod_data_source_file eCrystal-507.cif
_cod_data_source_block 07skc0017p-1
_cod_depositor_comments
;
Citation :
Callear, Samantha K. and Hursthouse, Michael B. (2008) 
University of Southampton, Crystal Structure Report Archive. 
(doi:10.5258/ecrystals/507)

More at:
http://ecrystals.chem.soton.ac.uk/507/
;
_cod_original_sg_symbol_H-M P-1
_cod_database_code 1520166

loop_
_symmetry_equiv_pos_as_xyz
'x, y, z'
'-x, -y, -z'

loop_
_atom_site_label
_atom_site_type_symbol
_atom_site_fract_x
_atom_site_fract_y
_atom_site_fract_z
_atom_site_U_iso_or_equiv
_atom_site_adp_type
_atom_site_occupancy
_atom_site_symmetry_multiplicity
_atom_site_calc_flag
_atom_site_refinement_flags
_atom_site_disorder_assembly
_atom_site_disorder_group
C1 C 0.3261(2) 0.9068(2) 0.16374(17) 0.0141(3) Uani 1 1 d . . .
C2 C 0.1149(2) 1.0497(2) 0.06429(18) 0.0150(3) Uani 1 1 d . . .
H2 H 0.1475 1.2203 0.0951 0.018 Uiso 1 1 calc R . .
O1A O 0.26451(18) 0.67618(15) 0.14477(13) 0.0171(2) Uani 1 1 d . . .
O1B O 0.55485(18) 1.02284(16) 0.25803(13) 0.0192(3) Uani 1 1 d . . .
C22 C 0.1034(3) 0.4186(2) 0.53843(18) 0.0173(3) Uani 1 1 d . . .
H22A H 0.0074 0.2474 0.5261 0.021 Uiso 1 1 calc R . .
H22B H 0.2441 0.4298 0.4637 0.021 Uiso 1 1 calc R . .
N21 N 0.2392(2) 0.49532(19) 0.74143(15) 0.0156(3) Uani 1 1 d . . .
H21A H 0.3059 0.6580 0.7543 0.022(4) Uiso 1 1 calc R . .
H21B H 0.3810 0.4136 0.7822 0.032(5) Uiso 1 1 calc R . .
H21C H 0.1142 0.4615 0.8126 0.030(5) Uiso 1 1 calc R . .

loop_
_atom_site_aniso_label
_atom_site_aniso_U_11
_atom_site_aniso_U_22
_atom_site_aniso_U_33
_atom_site_aniso_U_23
_atom_site_aniso_U_13
_atom_site_aniso_U_12
C1 0.0131(6) 0.0151(6) 0.0143(6) 0.0018(4) 0.0040(5) 0.0022(4)
C2 0.0148(6) 0.0124(6) 0.0184(6) 0.0020(5) 0.0047(5) 0.0034(5)
O1A 0.0154(5) 0.0125(5) 0.0221(5) 0.0024(3) 0.0021(4) 0.0026(3)
O1B 0.0142(5) 0.0166(5) 0.0231(5) 0.0016(4) -0.0008(4) 0.0004(4)
C22 0.0170(6) 0.0163(6) 0.0169(6) -0.0006(5) -0.0001(5) 0.0046(5)
N21 0.0146(5) 0.0138(5) 0.0173(6) 0.0015(4) 0.0013(4) 0.0032(4)

loop_
_atom_type_symbol
_atom_type_description
_atom_type_scat_dispersion_real
_atom_type_scat_dispersion_imag
_atom_type_scat_source
C C 0.0033 0.0016 'International Tables Vol C Tables 4.2.6.8 and 6.1.1.4'
H H 0.0000 0.0000 'International Tables Vol C Tables 4.2.6.8 and 6.1.1.4'
N N 0.0061 0.0033 'International Tables Vol C Tables 4.2.6.8 and 6.1.1.4'
O O 0.0106 0.0060 'International Tables Vol C Tables 4.2.6.8 and 6.1.1.4'

loop_
_geom_angle_atom_site_label_1
_geom_angle_atom_site_label_2
_geom_angle_atom_site_label_3
_geom_angle
_geom_angle_site_symmetry_1
_geom_angle_site_symmetry_3
O1B C1 O1A 123.95(11) . .
O1B C1 C2 117.82(11) . .
O1A C1 C2 118.22(11) . .
C2 C2 C1 123.49(14) 2_575 .
C2 C2 H2 118.3 2_575 .
C1 C2 H2 118.3 . .
N21 C22 C22 109.58(13) . 2_566
N21 C22 H22A 109.8 . .
C22 C22 H22A 109.8 2_566 .
N21 C22 H22B 109.8 . .
C22 C22 H22B 109.8 2_566 .
H22A C22 H22B 108.2 . .
C22 N21 H21A 109.5 . .
C22 N21 H21B 109.5 . .
H21A N21 H21B 109.5 . .
C22 N21 H21C 109.5 . .
H21A N21 H21C 109.5 . .
H21B N21 H21C 109.5 . .

loop_
_geom_bond_atom_site_label_1
_geom_bond_atom_site_label_2
_geom_bond_distance
_geom_bond_site_symmetry_2
C1 O1B 1.2530(15) .
C1 O1A 1.2703(15) .
C1 C2 1.5012(17) .
C2 C2 1.327(2) 2_575
C2 H2 0.9500 .
C22 N21 1.4807(16) .
C22 C22 1.518(2) 2_566
C22 H22A 0.9900 .
C22 H22B 0.9900 .
N21 H21A 0.9100 .
N21 H21B 0.9100 .
N21 H21C 0.9100 .

loop_
_geom_hbond_atom_site_label_D
_geom_hbond_atom_site_label_H
_geom_hbond_atom_site_label_A
_geom_hbond_distance_DH
_geom_hbond_distance_HA
_geom_hbond_distance_DA
_geom_hbond_angle_DHA
_geom_hbond_site_symmetry_A
N21 H21A O1B 0.91 1.82 2.7235(14) 171.0 2_676
N21 H21B O1A 0.91 1.90 2.7884(13) 164.3 2_666
N21 H21B O1B 0.91 2.53 3.2375(14) 134.9 2_666
N21 H21C O1A 0.91 2.05 2.8946(14) 154.6 2_566
N21 H21C O1A 0.91 2.54 3.0258(14) 114.3 1_556
